data_1556092
loop_
_publ_author_name
'Du, Pingwu'
'Schneider, Jacob'
'Jarosz, Paul'
'Zhang, Jie'
'Brennessel, William W.'
'Eisenberg, Richard'

_publ_section_title
;
 Photoinduced electron transfer in platinum(II) terpyridyl acetylide
 chromophores: reductive and oxidative quenching and hydrogen production.
;
_journal_issue 24
_journal_name_full 'The journal of physical chemistry. B'
_journal_page_first 6887
_journal_page_last 6894
_journal_paper_doi 10.1021/jp072187n
_journal_volume 111
_journal_year 2007
_chemical_formula_moiety 'C23 H16 N3 Pt, Cl O4'
_chemical_formula_sum 'C23 H16 Cl N3 O4 Pt'
_chemical_formula_weight 628.93
_chemical_name_common eispd06
_space_group_IT_number 14
_space_group_name_Hall '-P 2ybc'
_space_group_name_H-M_alt 'P 1 21/c 1'
_symmetry_cell_setting monoclinic
_symmetry_space_group_name_H-M 'P 1 21/c 1'
_atom_sites_solution_hydrogens geom
_atom_sites_solution_primary direct
_atom_sites_solution_secondary difmap
_audit_creation_method SHELXL-97
_cell_angle_alpha 90.00
_cell_angle_beta 102.095(1)
_cell_angle_gamma 90.00
_cell_formula_units_Z 4
_cell_length_a 9.0288(7)
_cell_length_b 17.5533(13)
_cell_length_c 12.8039(10)
_cell_measurement_reflns_used 3975
_cell_measurement_temperature 100.0(1)
_cell_measurement_theta_max 32.94
_cell_measurement_theta_min 2.53
_cell_volume 1984.2(3)
_computing_cell_refinement 'SAINT (Bruker, 2006)'
_computing_data_collection 'APEX2 (Bruker, 2006)'
_computing_data_reduction 'SAINT (Bruker, 2006)'
_computing_molecular_graphics 'SHELXTL (Bruker, 2000)'
_computing_publication_material 'SHELXTL (Bruker, 2000)'
_computing_structure_refinement 'SHELXL-97 (Sheldrick, 1997)'
_computing_structure_solution 'SIR97 (Altomare et al., 1999)'
_diffrn_ambient_temperature 100.0(1)
_diffrn_measured_fraction_theta_full 0.991
_diffrn_measured_fraction_theta_max 0.991
_diffrn_measurement_device_type 'Bruker SMART APEX II CCD Platform'
_diffrn_measurement_method 'area detector, \w scans per \f'
_diffrn_radiation_monochromator graphite
_diffrn_radiation_source 'fine-focus sealed tube'
_diffrn_radiation_type MoK\a
_diffrn_radiation_wavelength 0.71073
_diffrn_reflns_av_R_equivalents 0.0271
_diffrn_reflns_av_sigmaI/netI 0.0206
_diffrn_reflns_limit_h_max 13
_diffrn_reflns_limit_h_min -13
_diffrn_reflns_limit_k_max 26
_diffrn_reflns_limit_k_min -26
_diffrn_reflns_limit_l_max 19
_diffrn_reflns_limit_l_min -19
_diffrn_reflns_number 34949
_diffrn_reflns_theta_full 32.57
_diffrn_reflns_theta_max 32.57
_diffrn_reflns_theta_min 2.58
_exptl_absorpt_coefficient_mu 7.246
_exptl_absorpt_correction_T_max 0.1362
_exptl_absorpt_correction_T_min 0.1151
_exptl_absorpt_correction_type multi-scan
_exptl_absorpt_process_details 'SADABS (Blessing, 1995)'
_exptl_crystal_colour orange
_exptl_crystal_density_diffrn 2.105
_exptl_crystal_density_method 'not measured'
_exptl_crystal_description block
_exptl_crystal_F_000 1208
_exptl_crystal_size_max 0.32
_exptl_crystal_size_mid 0.32
_exptl_crystal_size_min 0.28
_refine_diff_density_max 1.222
_refine_diff_density_min -1.291
_refine_diff_density_rms 0.103
_refine_ls_extinction_method none
_refine_ls_goodness_of_fit_ref 1.044
_refine_ls_hydrogen_treatment constr
_refine_ls_matrix_type full
_refine_ls_number_parameters 289
_refine_ls_number_reflns 7146
_refine_ls_number_restraints 0
_refine_ls_restrained_S_all 1.044
_refine_ls_R_factor_all 0.0200
_refine_ls_R_factor_gt 0.0173
_refine_ls_shift/su_max 0.001
_refine_ls_shift/su_mean 0.000
_refine_ls_structure_factor_coef Fsqd
_refine_ls_weighting_details 'calc w=1/[\s^2^(Fo^2^)+(0.0140P)^2^+2.0448P] where P=(Fo^2^+2Fc^2^)/3'
_refine_ls_weighting_scheme calc
_refine_ls_wR_factor_gt 0.0378
_refine_ls_wR_factor_ref 0.0386
_reflns_number_gt 6574
_reflns_number_total 7146
_reflns_threshold_expression >2sigma(I)
_cod_data_source_file jp072187nsi20070319_034732.cif
_cod_data_source_block eispd06
_cod_database_code 1556092

loop_
_symmetry_equiv_pos_as_xyz
'x, y, z'
'-x, y+1/2, -z+1/2'
'-x, -y, -z'
'x, -y-1/2, z-1/2'

loop_
_atom_site_label
_atom_site_type_symbol
_atom_site_fract_x
_atom_site_fract_y
_atom_site_fract_z
_atom_site_U_iso_or_equiv
_atom_site_adp_type
_atom_site_occupancy
_atom_site_symmetry_multiplicity
_atom_site_calc_flag
_atom_site_refinement_flags
Pt1 Pt 0.075506(7) 0.031435(4) 0.396224(5) 0.00959(2) Uani 1 1 d .
N1 N -0.11447(17) 0.04791(9) 0.28273(12) 0.0116(3) Uani 1 1 d .
N2 N 0.04409(17) -0.07309(8) 0.34105(12) 0.0115(3) Uani 1 1 d .
N3 N 0.25413(17) -0.01997(9) 0.49177(12) 0.0121(3) Uani 1 1 d .
C1 C 0.1083(2) 0.13708(11) 0.44868(14) 0.0130(3) Uani 1 1 d .
C2 C 0.1253(2) 0.20222(11) 0.47956(14) 0.0144(3) Uani 1 1 d .
C3 C 0.1360(2) 0.27927(10) 0.51945(14) 0.0129(3) Uani 1 1 d .
C4 C 0.0100(2) 0.32776(11) 0.49413(15) 0.0157(3) Uani 1 1 d .
H4A H -0.0797 0.3105 0.4475 0.019 Uiso 1 1 calc R
C5 C 0.0154(2) 0.40077(11) 0.53666(16) 0.0185(4) Uani 1 1 d .
H5A H -0.0709 0.4329 0.5198 0.022 Uiso 1 1 calc R
C6 C 0.1473(3) 0.42686(11) 0.60405(16) 0.0205(4) Uani 1 1 d .
H6A H 0.1510 0.4766 0.6337 0.025 Uiso 1 1 calc R
C7 C 0.2732(2) 0.37959(12) 0.62762(16) 0.0199(4) Uani 1 1 d .
H7A H 0.3637 0.3977 0.6725 0.024 Uiso 1 1 calc R
C8 C 0.2687(2) 0.30606(11) 0.58639(15) 0.0163(3) Uani 1 1 d .
H8A H 0.3553 0.2741 0.6036 0.020 Uiso 1 1 calc R
C9 C -0.1900(2) 0.11352(10) 0.25654(15) 0.0139(3) Uani 1 1 d .
H9A H -0.1584 0.1580 0.2974 0.017 Uiso 1 1 calc R
C10 C -0.3134(2) 0.11780(11) 0.17110(16) 0.0174(3) Uani 1 1 d .
H10A H -0.3654 0.1647 0.1540 0.021 Uiso 1 1 calc R
C11 C -0.3600(2) 0.05318(12) 0.11111(16) 0.0185(4) Uani 1 1 d .
H11A H -0.4411 0.0558 0.0505 0.022 Uiso 1 1 calc R
C12 C -0.2868(2) -0.01563(11) 0.14050(15) 0.0159(3) Uani 1 1 d .
H12A H -0.3195 -0.0609 0.1017 0.019 Uiso 1 1 calc R
C13 C -0.1657(2) -0.01742(10) 0.22694(14) 0.0131(3) Uani 1 1 d .
C14 C -0.0795(2) -0.08717(10) 0.26454(14) 0.0127(3) Uani 1 1 d .
C15 C -0.1142(2) -0.16180(11) 0.23220(15) 0.0153(3) Uani 1 1 d .
H15A H -0.2029 -0.1734 0.1802 0.018 Uiso 1 1 calc R
C16 C -0.0148(2) -0.21918(11) 0.27844(16) 0.0164(3) Uani 1 1 d .
H16A H -0.0365 -0.2706 0.2578 0.020 Uiso 1 1 calc R
C17 C 0.1154(2) -0.20224(11) 0.35428(15) 0.0155(3) Uani 1 1 d .
H17A H 0.1845 -0.2413 0.3836 0.019 Uiso 1 1 calc R
C18 C 0.1423(2) -0.12724(10) 0.38612(14) 0.0131(3) Uani 1 1 d .
C19 C 0.2655(2) -0.09651(10) 0.46986(14) 0.0129(3) Uani 1 1 d .
C20 C 0.3849(2) -0.13944(11) 0.52508(15) 0.0164(3) Uani 1 1 d .
H20A H 0.3933 -0.1918 0.5084 0.020 Uiso 1 1 calc R
C21 C 0.4927(2) -0.10558(12) 0.60508(15) 0.0181(4) Uani 1 1 d .
H21A H 0.5763 -0.1343 0.6425 0.022 Uiso 1 1 calc R
C22 C 0.4770(2) -0.02930(11) 0.62988(15) 0.0161(3) Uani 1 1 d .
H22A H 0.5473 -0.0058 0.6863 0.019 Uiso 1 1 calc R
C23 C 0.3567(2) 0.01216(11) 0.57090(14) 0.0134(3) Uani 1 1 d .
H23A H 0.3467 0.0645 0.5869 0.016 Uiso 1 1 calc R
Cl1 Cl 0.57926(5) 0.33691(2) 0.31961(4) 0.01579(8) Uani 1 1 d .
O1 O 0.5064(2) 0.32474(10) 0.40889(13) 0.0328(4) Uani 1 1 d .
O2 O 0.4646(2) 0.34848(11) 0.22507(14) 0.0356(4) Uani 1 1 d .
O3 O 0.6730(2) 0.40369(10) 0.33874(17) 0.0413(5) Uani 1 1 d .
O4 O 0.6689(2) 0.27121(10) 0.30822(16) 0.0348(4) Uani 1 1 d .

loop_
_atom_site_aniso_label
_atom_site_aniso_U_11
_atom_site_aniso_U_22
_atom_site_aniso_U_33
_atom_site_aniso_U_23
_atom_site_aniso_U_13
_atom_site_aniso_U_12
Pt1 0.01025(3) 0.00825(3) 0.01026(3) -0.00083(2) 0.00210(2) -0.00079(2)
N1 0.0116(6) 0.0108(6) 0.0126(6) 0.0003(5) 0.0025(5) -0.0016(5)
N2 0.0141(7) 0.0093(6) 0.0114(6) -0.0015(5) 0.0034(5) -0.0012(5)
N3 0.0133(7) 0.0118(7) 0.0119(6) 0.0008(5) 0.0038(5) -0.0004(5)
C1 0.0117(7) 0.0159(8) 0.0112(7) 0.0009(6) 0.0018(6) 0.0012(6)
C2 0.0139(8) 0.0153(8) 0.0139(8) 0.0007(6) 0.0026(6) -0.0006(6)
C3 0.0159(8) 0.0107(7) 0.0121(7) -0.0011(6) 0.0033(6) -0.0014(6)
C4 0.0154(8) 0.0141(8) 0.0174(8) 0.0011(6) 0.0031(6) -0.0006(6)
C5 0.0210(9) 0.0130(8) 0.0228(9) 0.0009(7) 0.0078(7) 0.0019(7)
C6 0.0308(10) 0.0133(8) 0.0193(9) -0.0041(7) 0.0099(8) -0.0043(7)
C7 0.0222(9) 0.0204(9) 0.0162(8) -0.0029(7) 0.0020(7) -0.0060(7)
C8 0.0159(8) 0.0166(8) 0.0152(8) -0.0005(6) 0.0007(6) -0.0010(6)
C9 0.0128(7) 0.0119(8) 0.0170(8) 0.0021(6) 0.0032(6) -0.0014(6)
C10 0.0147(8) 0.0147(8) 0.0215(9) 0.0051(7) 0.0012(7) -0.0012(6)
C11 0.0158(8) 0.0204(9) 0.0172(8) 0.0023(7) -0.0011(7) -0.0029(7)
C12 0.0163(8) 0.0163(8) 0.0141(8) -0.0002(6) 0.0008(6) -0.0042(6)
C13 0.0138(8) 0.0131(8) 0.0126(7) -0.0012(6) 0.0034(6) -0.0031(6)
C14 0.0145(7) 0.0122(8) 0.0122(7) -0.0015(6) 0.0046(6) -0.0022(6)
C15 0.0172(8) 0.0147(8) 0.0149(8) -0.0041(6) 0.0052(6) -0.0037(6)
C16 0.0203(9) 0.0112(8) 0.0194(8) -0.0048(6) 0.0085(7) -0.0020(7)
C17 0.0187(8) 0.0116(8) 0.0180(8) -0.0014(6) 0.0079(7) 0.0010(6)
C18 0.0142(8) 0.0118(8) 0.0147(8) 0.0004(6) 0.0060(6) -0.0004(6)
C19 0.0148(7) 0.0115(7) 0.0131(7) 0.0006(6) 0.0045(6) -0.0006(6)
C20 0.0176(8) 0.0143(8) 0.0177(8) 0.0033(6) 0.0046(7) 0.0031(6)
C21 0.0160(8) 0.0209(9) 0.0168(8) 0.0044(7) 0.0022(6) 0.0036(7)
C22 0.0141(8) 0.0206(9) 0.0127(7) 0.0018(7) 0.0014(6) -0.0026(7)
C23 0.0143(8) 0.0142(8) 0.0120(7) 0.0004(6) 0.0034(6) -0.0026(6)
Cl1 0.01592(18) 0.01176(18) 0.01843(19) -0.00027(15) 0.00071(15) 0.00048(14)
O1 0.0472(11) 0.0306(9) 0.0251(8) 0.0043(7) 0.0176(8) 0.0130(8)
O2 0.0375(10) 0.0358(10) 0.0252(8) 0.0072(7) -0.0130(7) -0.0078(8)
O3 0.0360(10) 0.0208(8) 0.0580(12) 0.0022(8) -0.0108(9) -0.0132(7)
O4 0.0375(10) 0.0196(8) 0.0550(12) 0.0040(8) 0.0272(9) 0.0105(7)

loop_
_atom_type_symbol
_atom_type_description
_atom_type_scat_dispersion_real
_atom_type_scat_dispersion_imag
_atom_type_scat_source
C C 0.0033 0.0016 'International Tables Vol C Tables 4.2.6.8 and 6.1.1.4'
H H 0.0000 0.0000 'International Tables Vol C Tables 4.2.6.8 and 6.1.1.4'
N N 0.0061 0.0033 'International Tables Vol C Tables 4.2.6.8 and 6.1.1.4'
O O 0.0106 0.0060 'International Tables Vol C Tables 4.2.6.8 and 6.1.1.4'
Cl Cl 0.1484 0.1585 'International Tables Vol C Tables 4.2.6.8 and 6.1.1.4'
Pt Pt -1.7033 8.3905 'International Tables Vol C Tables 4.2.6.8 and 6.1.1.4'

loop_
_geom_angle_atom_site_label_1
_geom_angle_atom_site_label_2
_geom_angle_atom_site_label_3
_geom_angle
N2 Pt1 C1 178.74(7)
N2 Pt1 N3 80.65(6)
C1 Pt1 N3 99.78(7)
N2 Pt1 N1 80.70(6)
C1 Pt1 N1 98.87(7)
N3 Pt1 N1 161.35(6)
C9 N1 C13 119.05(15)
C9 N1 Pt1 127.66(12)
C13 N1 Pt1 113.28(12)
C18 N2 C14 123.69(16)
C18 N2 Pt1 118.24(12)
C14 N2 Pt1 117.95(12)
C23 N3 C19 119.48(16)
C23 N3 Pt1 127.22(13)
C19 N3 Pt1 113.29(12)
C2 C1 Pt1 178.58(17)
C1 C2 C3 175.9(2)
C8 C3 C4 119.06(17)
C8 C3 C2 121.14(17)
C4 C3 C2 119.76(16)
C5 C4 C3 120.59(18)
C5 C4 H4A 119.7
C3 C4 H4A 119.7
C4 C5 C6 120.09(19)
C4 C5 H5A 120.0
C6 C5 H5A 120.0
C7 C6 C5 119.51(18)
C7 C6 H6A 120.2
C5 C6 H6A 120.2
C6 C7 C8 120.93(18)
C6 C7 H7A 119.5
C8 C7 H7A 119.5
C7 C8 C3 119.80(18)
C7 C8 H8A 120.1
C3 C8 H8A 120.1
N1 C9 C10 121.57(17)
N1 C9 H9A 119.2
C10 C9 H9A 119.2
C11 C10 C9 119.48(18)
C11 C10 H10A 120.3
C9 C10 H10A 120.3
C10 C11 C12 119.32(18)
C10 C11 H11A 120.3
C12 C11 H11A 120.3
C13 C12 C11 119.17(17)
C13 C12 H12A 120.4
C11 C12 H12A 120.4
N1 C13 C12 121.25(17)
N1 C13 C14 115.10(16)
C12 C13 C14 123.63(16)
N2 C14 C15 119.41(17)
N2 C14 C13 112.67(15)
C15 C14 C13 127.91(17)
C14 C15 C16 118.00(17)
C14 C15 H15A 121.0
C16 C15 H15A 121.0
C17 C16 C15 121.07(17)
C17 C16 H16A 119.5
C15 C16 H16A 119.5
C18 C17 C16 118.63(17)
C18 C17 H17A 120.7
C16 C17 H17A 120.7
N2 C18 C17 119.12(17)
N2 C18 C19 112.48(15)
C17 C18 C19 128.35(17)
N3 C19 C20 120.66(17)
N3 C19 C18 115.23(15)
C20 C19 C18 124.10(17)
C19 C20 C21 119.62(18)
C19 C20 H20A 120.2
C21 C20 H20A 120.2
C20 C21 C22 119.41(18)
C20 C21 H21A 120.3
C22 C21 H21A 120.3
C21 C22 C23 119.03(18)
C21 C22 H22A 120.5
C23 C22 H22A 120.5
N3 C23 C22 121.71(17)
N3 C23 H23A 119.1
C22 C23 H23A 119.1
O2 Cl1 O4 110.56(12)
O2 Cl1 O3 108.91(11)
O4 Cl1 O3 110.40(12)
O2 Cl1 O1 108.70(12)
O4 Cl1 O1 108.71(10)
O3 Cl1 O1 109.54(12)

loop_
_geom_bond_atom_site_label_1
_geom_bond_atom_site_label_2
_geom_bond_distance
Pt1 N2 1.9652(15)
Pt1 C1 1.9734(19)
Pt1 N3 2.0211(15)
Pt1 N1 2.0231(15)
N1 C9 1.345(2)
N1 C13 1.379(2)
N2 C18 1.345(2)
N2 C14 1.345(2)
N3 C23 1.345(2)
N3 C19 1.381(2)
C1 C2 1.209(3)
C2 C3 1.442(3)
C3 C8 1.400(3)
C3 C4 1.403(3)
C4 C5 1.389(3)
C4 H4A 0.9500
C5 C6 1.393(3)
C5 H5A 0.9500
C6 C7 1.389(3)
C6 H6A 0.9500
C7 C8 1.392(3)
C7 H7A 0.9500
C8 H8A 0.9500
C9 C10 1.390(3)
C9 H9A 0.9500
C10 C11 1.385(3)
C10 H10A 0.9500
C11 C12 1.390(3)
C11 H11A 0.9500
C12 C13 1.383(3)
C12 H12A 0.9500
C13 C14 1.476(3)
C14 C15 1.390(2)
C15 C16 1.395(3)
C15 H15A 0.9500
C16 C17 1.391(3)
C16 H16A 0.9500
C17 C18 1.384(3)
C17 H17A 0.9500
C18 C19 1.476(3)
C19 C20 1.382(3)
C20 C21 1.390(3)
C20 H20A 0.9500
C21 C22 1.390(3)
C21 H21A 0.9500
C22 C23 1.391(3)
C22 H22A 0.9500
C23 H23A 0.9500
Cl1 O2 1.4326(16)
Cl1 O4 1.4339(17)
Cl1 O3 1.4365(17)
Cl1 O1 1.4491(17)

loop_
_geom_torsion_atom_site_label_1
_geom_torsion_atom_site_label_2
_geom_torsion_atom_site_label_3
_geom_torsion_atom_site_label_4
_geom_torsion
N2 Pt1 N1 C9 -179.39(16)
C1 Pt1 N1 C9 -0.59(16)
N3 Pt1 N1 C9 179.68(17)
N2 Pt1 N1 C13 -0.70(12)
C1 Pt1 N1 C13 178.10(12)
N3 Pt1 N1 C13 -1.6(3)
C1 Pt1 N2 C18 111(3)
N3 Pt1 N2 C18 0.64(13)
N1 Pt1 N2 C18 -179.06(14)
C1 Pt1 N2 C14 -73(3)
N3 Pt1 N2 C14 176.83(14)
N1 Pt1 N2 C14 -2.87(13)
N2 Pt1 N3 C23 -178.10(16)
C1 Pt1 N3 C23 3.10(16)
N1 Pt1 N3 C23 -177.17(16)
N2 Pt1 N3 C19 1.51(12)
C1 Pt1 N3 C19 -177.29(12)
N1 Pt1 N3 C19 2.4(3)
N2 Pt1 C1 C2 81(8)
N3 Pt1 C1 C2 -169(7)
N1 Pt1 C1 C2 11(7)
Pt1 C1 C2 C3 58(8)
C1 C2 C3 C8 126(3)
C1 C2 C3 C4 -52(3)
C8 C3 C4 C5 -1.4(3)
C2 C3 C4 C5 176.38(18)
C3 C4 C5 C6 0.8(3)
C4 C5 C6 C7 0.5(3)
C5 C6 C7 C8 -1.1(3)
C6 C7 C8 C3 0.5(3)
C4 C3 C8 C7 0.8(3)
C2 C3 C8 C7 -177.02(18)
C13 N1 C9 C10 -3.5(3)
Pt1 N1 C9 C10 175.16(14)
N1 C9 C10 C11 -0.1(3)
C9 C10 C11 C12 3.0(3)
C10 C11 C12 C13 -2.2(3)
C9 N1 C13 C12 4.3(3)
Pt1 N1 C13 C12 -174.54(14)
C9 N1 C13 C14 -177.39(16)
Pt1 N1 C13 C14 3.79(19)
C11 C12 C13 N1 -1.5(3)
C11 C12 C13 C14 -179.65(18)
C18 N2 C14 C15 3.1(3)
Pt1 N2 C14 C15 -172.88(13)
C18 N2 C14 C13 -178.47(16)
Pt1 N2 C14 C13 5.57(19)
N1 C13 C14 N2 -6.0(2)
C12 C13 C14 N2 172.24(17)
N1 C13 C14 C15 172.24(17)
C12 C13 C14 C15 -9.5(3)
N2 C14 C15 C16 -2.3(3)
C13 C14 C15 C16 179.50(17)
C14 C15 C16 C17 -0.3(3)
C15 C16 C17 C18 2.2(3)
C14 N2 C18 C17 -1.1(3)
Pt1 N2 C18 C17 174.89(13)
C14 N2 C18 C19 -178.45(16)
Pt1 N2 C18 C19 -2.50(19)
C16 C17 C18 N2 -1.6(3)
C16 C17 C18 C19 175.31(17)
C23 N3 C19 C20 -3.0(3)
Pt1 N3 C19 C20 177.39(14)
C23 N3 C19 C18 176.39(15)
Pt1 N3 C19 C18 -3.25(19)
N2 C18 C19 N3 3.7(2)
C17 C18 C19 N3 -173.34(18)
N2 C18 C19 C20 -176.91(17)
C17 C18 C19 C20 6.0(3)
N3 C19 C20 C21 1.4(3)
C18 C19 C20 C21 -177.86(17)
C19 C20 C21 C22 1.3(3)
C20 C21 C22 C23 -2.6(3)
C19 N3 C23 C22 1.7(3)
Pt1 N3 C23 C22 -178.70(13)
C21 C22 C23 N3 1.0(3)
